data_7113400
loop_
_publ_author_name
'Cinellu, Maria A.'
'Minghetti, Giovanni'
'Stoccoro, Sergio'
'Zucca, Antonio'
'Manassero, Mario'

_publ_section_title
;
 Reaction of gold(III) oxo complexes with alkenes. Synthesis of
 unprecedented gold alkene complexes, [Au(N,N)(alkene)][PF6]. Crystal
 structure of [Au(bipy(ip))(eta2-CH2=CHPh)][PF6] (bipy(ip) =
 6-isopropyl-2,2'-bipyridine).
;
_journal_issue 14
_journal_name_full 'Chemical communications (Cambridge, England)'
_journal_page_first 1618
_journal_page_last 1619
_journal_paper_doi 10.1039/b404890c
_journal_year 2004
_chemical_formula_sum 'C22 H23.5 Au F6 N2.5 P'
_chemical_formula_weight 664.88
_space_group_IT_number 14
_symmetry_cell_setting monoclinic
_symmetry_space_group_name_Hall '-P 2ybc'
_symmetry_space_group_name_H-M 'P 1 21/c 1'
_audit_creation_date 04-02-17
_audit_creation_method 'from The Personal SDP version 2.1.1'
_cell_angle_alpha 90
_cell_angle_beta 114.15(1)
_cell_angle_gamma 90
_cell_formula_units_Z 4
_cell_length_a 13.717(1)
_cell_length_b 12.833(1)
_cell_length_c 15.272(2)
_cell_measurement_reflns_used 197
_cell_measurement_temperature 223
_cell_measurement_theta_max 23
_cell_measurement_theta_min 3
_cell_volume 2453.0(5)
_computing_cell_refinement 'SMART (Bruker)'
_computing_data_collection 'SMART (Bruker)'
_computing_data_reduction 'SAINT (Bruker)'
_computing_molecular_graphics 'The Personal SDP (1991)'
_computing_publication_material 'The Personal SDP (1991)'
_computing_structure_refinement
;
Full-matrix least-squares  (The Personal SDP, 1991)
;
_computing_structure_solution
;
SHELXS-86  (Sheldrick, 1986) as implemented in The Personal SDP
;
_diffrn_ambient_temperature 223
_diffrn_measurement_device 'SMART (Bruker)'
_diffrn_measurement_method omega
_diffrn_radiation_detector 'SMART CCD area detector'
_diffrn_radiation_monochromator graphite
_diffrn_radiation_source 'fine-focus sealed tube'
_diffrn_radiation_type Mo-K\a
_diffrn_radiation_wavelength 0.7107
_diffrn_reflns_limit_h_max 15
_diffrn_reflns_limit_h_min -17
_diffrn_reflns_limit_k_max 16
_diffrn_reflns_limit_k_min -16
_diffrn_reflns_limit_l_max 19
_diffrn_reflns_limit_l_min -19
_diffrn_reflns_reduction_process SAINT
_diffrn_reflns_theta_max 26.00
_diffrn_reflns_theta_min 3.00
_diffrn_standards_decay_% 0.00
_diffrn_standards_number 248
_exptl_absorpt_coefficient_mu 6.107
_exptl_absorpt_correction_T_max 1.000
_exptl_absorpt_correction_T_min 0.659
_exptl_absorpt_correction_type empirical
_exptl_absorpt_process_details
;
SADABS
;
_exptl_crystal_colour 'pale yellow'
_exptl_crystal_density_diffrn 1.800
_exptl_crystal_description prism
_exptl_crystal_F_000 1284
_exptl_crystal_size_max 0.350
_exptl_crystal_size_mid 0.270
_exptl_crystal_size_min 0.250
_refine_diff_density_max 1.176
_refine_diff_density_min -.596
_refine_ls_goodness_of_fit_all 1.391
_refine_ls_goodness_of_fit_obs 1.391
_refine_ls_hydrogen_treatment noref
_refine_ls_matrix_type full
_refine_ls_number_constraints 0
_refine_ls_number_parameters 291
_refine_ls_number_reflns 5027
_refine_ls_number_restraints 0
_refine_ls_R_factor_all 0.054
_refine_ls_R_factor_obs 0.054
_refine_ls_shift/esd_max 0.013
_refine_ls_shift/esd_mean 0.001
_refine_ls_structure_factor_coef Fsqd
_refine_ls_weighting_scheme calc
_refine_ls_wR_factor_obs 0.090
_cod_data_source_file b404890c.txt
_cod_data_source_block compound_2c.0.5CH3CN
_cod_original_cell_volume 2453.1(4)
_cod_original_formula_sum 'C22 H23.5 Au1 F6 N2.5 P1'
_cod_database_code 7113400
_diffrn_reflns_number_total 33327
_diffrn_reflns_number_independent 5027
_r_int 0.0273
_total_number_of_frames 2450
_time_per_frame_seconds 25
_frame_width_degrees 0.30
_detector_sample_distance_cm 4.00
_conventional_r1_(i>2\s(i)) 0.032
_reflections_with_i>2\s(i) 4055
_refine_diff_density_esd 0.140

loop_
_symmetry_equiv_pos_as_xyz
+x,+y,+z
-x,1/2+y,1/2-z
-x,-y,-z
+x,1/2-y,1/2+z

loop_
_atom_site_aniso_label
_atom_site_aniso_U_11
_atom_site_aniso_U_22
_atom_site_aniso_U_33
_atom_site_aniso_U_12
_atom_site_aniso_U_13
_atom_site_aniso_U_23
_atom_site_aniso_type_symbol
AU 0.06881(9) 0.04427(9) 0.05125(7) -0.00017(7) 0.03028(6) -0.00426(6) AU
P 0.0801(8) 0.0637(7) 0.1133(9) -0.0060(6) 0.0479(6) -0.0027(7) P
F1 0.142(3) 0.090(2) 0.160(3) -0.013(2) 0.056(2) 0.015(2) F
F2 0.105(3) 0.244(7) 0.183(5) -0.029(3) 0.036(3) 0.028(4) F
F3 0.301(4) 0.187(6) 0.238(4) 0.019(3) 0.202(2) -0.014(3) F
F4 0.240(4) 0.080(3) 0.291(5) -0.035(2) 0.145(3) 0.018(3) F
F5 0.348(4) 0.127(3) 0.249(3) 0.027(3) 0.230(2) -0.009(3) F
F6 0.117(4) 0.321(6) 0.270(5) -0.037(4) 0.007(4) 0.175(4) F
N1 0.087(2) 0.048(2) 0.054(2) -0.003(2) 0.032(1) 0.004(2) N
N2 0.074(2) 0.063(2) 0.074(2) 0.016(2) 0.039(1) 0.013(2) N
C1 0.088(4) 0.072(3) 0.072(3) -0.023(3) 0.009(3) 0.018(3) C
C2 0.145(5) 0.083(3) 0.088(4) -0.046(4) 0.007(4) 0.012(3) C
C3 0.171(5) 0.093(3) 0.059(3) -0.065(3) 0.015(3) 0.009(3) C
C4 0.197(5) 0.052(3) 0.063(2) -0.021(3) 0.070(2) -0.001(2) C
C5 0.131(3) 0.043(2) 0.056(2) -0.010(2) 0.055(2) -0.001(2) C
C6 0.140(3) 0.045(2) 0.082(2) 0.015(2) 0.072(2) 0.008(2) C
C7 0.161(3) 0.070(3) 0.177(4) 0.024(3) 0.128(2) 0.008(3) C
C8 0.172(4) 0.064(3) 0.255(6) 0.030(3) 0.142(3) 0.012(4) C
C9 0.091(3) 0.127(6) 0.201(6) 0.022(4) 0.080(3) 0.016(5) C
C10 0.077(3) 0.104(4) 0.151(4) 0.026(3) 0.063(2) 0.037(4) C
C11 0.070(4) 0.164(7) 0.113(5) -0.014(4) 0.010(4) -0.016(5) C
C12 0.100(5) 0.119(6) 0.235(8) 0.007(4) 0.068(4) 0.016(6) C
C14 0.122(3) 0.057(3) 0.081(2) 0.001(2) 0.071(2) -0.012(2) C
C15 0.113(4) 0.066(3) 0.071(3) 0.003(3) 0.038(2) -0.022(2) C
C16 0.098(2) 0.049(2) 0.076(2) 0.001(2) 0.058(1) -0.012(2) C
C17 0.099(3) 0.057(2) 0.086(2) -0.009(2) 0.058(2) -0.020(2) C
C18 0.123(3) 0.056(2) 0.078(2) 0.009(3) 0.059(2) -0.009(2) C
C19 0.122(4) 0.072(3) 0.107(4) 0.026(3) 0.050(3) -0.010(3) C
C20 0.096(3) 0.086(4) 0.161(5) 0.012(3) 0.065(3) -0.015(4) C
C21 0.100(3) 0.062(3) 0.133(3) 0.001(2) 0.076(2) -0.010(3) C

loop_
_atom_site_label
_atom_site_fract_x
_atom_site_fract_y
_atom_site_fract_z
_atom_site_occupancy
_atom_site_U_iso_or_equiv
_atom_site_thermal_displace_type
_atom_site_type_symbol
AU 0.08454(1) 0.56775(1) 0.22637(1) 1.00 0.07332(7) Uani AU
P 0.2656(1) -0.0425(1) 0.1877(1) 1.00 0.1147(7) Uani P
F1 0.2415(3) -0.1594(3) 0.2055(3) 1.00 0.174(2) Uani F
F2 0.3797(5) -0.0611(5) 0.2631(4) 1.00 0.211(4) Uani F
F3 0.3105(5) -0.0746(4) 0.1163(4) 1.00 0.361(3) Uani F
F4 0.2908(5) 0.0705(3) 0.1720(5) 1.00 0.291(4) Uani F
F5 0.2206(4) -0.0160(4) 0.2613(3) 1.00 0.380(3) Uani F
F6 0.1542(5) -0.0359(5) 0.1104(5) 1.00 0.315(4) Uani F
N1 -0.0131(3) 0.4615(3) 0.1168(2) 1.00 0.086(2) Uani N
N2 0.1988(3) 0.4753(3) 0.1893(3) 1.00 0.107(2) Uani N
C1 -0.1192(5) 0.4611(4) 0.0796(4) 1.00 0.090(3) Uani C
C2 -0.1848(6) 0.3953(5) 0.0122(5) 1.00 0.111(4) Uani C
C3 -0.1356(6) 0.3236(5) -0.0211(4) 1.00 0.109(3) Uani C
C4 -0.0246(5) 0.3179(4) 0.0134(3) 1.00 0.141(3) Uani C
C5 0.0365(4) 0.3898(4) 0.0866(3) 1.00 0.107(2) Uani C
C6 0.1523(4) 0.3939(4) 0.1296(3) 1.00 0.141(2) Uani C
C7 0.2126(5) 0.3206(5) 0.1100(5) 1.00 0.221(3) Uani C
C8 0.3197(6) 0.3287(5) 0.1522(6) 1.00 0.265(4) Uani C
C9 0.3649(5) 0.4082(6) 0.2051(7) 1.00 0.205(4) Uani C
C10 0.3047(4) 0.4881(6) 0.2289(5) 1.00 0.174(3) Uani C
C11 0.3496(6) 0.5915(7) 0.2877(6) 1.00 0.121(4) Uani C
C12 0.4250(6) 0.6466(8) 0.2499(8) 1.00 0.209(5) Uani C
C13A 0.383(2) 0.580(1) 0.395(2) 0.50 0.162(8) Uiso C
C13B 0.432(1) 0.535(2) 0.382(1) 0.50 0.151(7) Uiso C
C14 0.0115(4) 0.6749(4) 0.2860(3) 1.00 0.125(2) Uani C
C15 0.1214(5) 0.6846(4) 0.3310(4) 1.00 0.104(3) Uani C
C16 -0.0630(4) 0.7457(4) 0.2114(3) 1.00 0.106(2) Uani C
C17 -0.0268(4) 0.8258(4) 0.1715(3) 1.00 0.105(2) Uani C
C18 -0.0988(4) 0.8893(4) 0.1005(3) 1.00 0.123(2) Uani C
C19 -0.2047(5) 0.8767(5) 0.0713(4) 1.00 0.142(3) Uani C
C20 -0.2410(5) 0.7975(5) 0.1137(5) 1.00 0.157(3) Uani C
C21 -0.1714(4) 0.7337(4) 0.1817(4) 1.00 0.142(2) Uani C
N3 0.513(2) 0.387(2) -0.021(1) 0.50 0.205(7) Uiso N
C22 0.483(2) 0.451(1) -0.005(2) 0.50 0.170(9) Uiso C
C23 0.411(2) 0.510(3) 0.015(2) 0.50 0.23(1) Uiso C
H14 -0.0430 0.6445 0.3125 1.00 0.0846 Uiso H
H15A 0.1660 0.6445 0.3945 1.00 0.0920 Uiso H
H15B 0.1680 0.7500 0.3125 1.00 0.0920 Uiso H
H1 -0.1532 0.5136 0.1034 1.00 0.0937 Uiso H
H2 -0.2619 0.3990 -0.0109 1.00 0.1304 Uiso H
H3 -0.1788 0.2749 -0.0702 1.00 0.1301 Uiso H
H4 0.0099 0.2670 -0.0114 1.00 0.1085 Uiso H
H7 0.1789 0.2637 0.0662 1.00 0.1279 Uiso H
H8 0.3635 0.2741 0.1429 1.00 0.1604 Uiso H
H9 0.4420 0.4149 0.2298 1.00 0.1463 Uiso H
H17 0.0493 0.8377 0.1932 1.00 0.0812 Uiso H
H18 -0.0721 0.9434 0.0718 1.00 0.0878 Uiso H
H19 -0.2547 0.9213 0.0221 1.00 0.1093 Uiso H
H20 -0.3172 0.7881 0.0941 1.00 0.1214 Uiso H
H21 -0.1986 0.6792 0.2096 1.00 0.0983 Uiso H

loop_
_atom_type_symbol
_atom_type_oxidation_number
_atom_type_number_in_cell
_atom_type_scat_dispersion_real
_atom_type_scat_dispersion_imag
_atom_type_scat_source
AU 0 4 -2.688 8.7980 'International Tables Vol IV Table 2.2A'
P 0 4 0.0900 0.0950 'International Tables Vol IV Table 2.2A'
F 0 24 0.0140 0.0100 'International Tables Vol IV Table 2.2A'
N 0 10 0.0040 0.0030 'International Tables Vol IV Table 2.2A'
C 0 88 0.0020 0.0020 'International Tables Vol IV Table 2.2A'
H 0 94 0.0000 0.0000 'International Tables Vol IV Table 2.2A'

loop_
_geom_angle_atom_site_label_1
_geom_angle_atom_site_label_2
_geom_angle_atom_site_label_3
_geom_angle
_geom_angle_site_symmetry_1
_geom_angle_site_symmetry_2
_geom_angle_site_symmetry_3
_geom_angle_publ_flag
N1 AU N2 75.1(2) 1_555 1_555 1_555 yes
N1 AU C14 119.6(2) 1_555 1_555 1_555 yes
N1 AU C15 157.8(2) 1_555 1_555 1_555 yes
N2 AU C14 165.4(2) 1_555 1_555 1_555 yes
N2 AU C15 127.0(2) 1_555 1_555 1_555 yes
C14 AU C15 38.4(2) 1_555 1_555 1_555 yes
F1 P F2 86.8(3) 1_555 1_555 1_555 yes
F1 P F3 92.3(3) 1_555 1_555 1_555 yes
F1 P F4 179.0(3) 1_555 1_555 1_555 yes
F1 P F5 84.8(3) 1_555 1_555 1_555 yes
F1 P F6 88.4(3) 1_555 1_555 1_555 yes
F2 P F3 84.7(4) 1_555 1_555 1_555 yes
F2 P F4 92.2(3) 1_555 1_555 1_555 yes
F2 P F5 94.5(3) 1_555 1_555 1_555 yes
F2 P F6 173.9(4) 1_555 1_555 1_555 yes
F3 P F4 87.7(4) 1_555 1_555 1_555 yes
F3 P F5 177.1(3) 1_555 1_555 1_555 yes
F3 P F6 91.8(4) 1_555 1_555 1_555 yes
F4 P F5 95.1(4) 1_555 1_555 1_555 yes
F4 P F6 92.6(4) 1_555 1_555 1_555 yes
F5 P F6 88.8(4) 1_555 1_555 1_555 yes
AU N1 C1 124.1(4) 1_555 1_555 1_555 yes
AU N1 C5 117.6(3) 1_555 1_555 1_555 yes
C1 N1 C5 118.3(4) 1_555 1_555 1_555 yes
AU N2 C6 113.3(4) 1_555 1_555 1_555 yes
AU N2 C10 124.8(4) 1_555 1_555 1_555 yes
C6 N2 C10 121.5(5) 1_555 1_555 1_555 yes
N1 C1 C2 126.8(6) 1_555 1_555 1_555 yes
N1 C1 H1 116.6 1_555 1_555 1_555 yes
C2 C1 H1 116.6 1_555 1_555 1_555 yes
C1 C2 C3 115.6(7) 1_555 1_555 1_555 yes
C1 C2 H2 122.2 1_555 1_555 1_555 yes
C3 C2 H2 122.2 1_555 1_555 1_555 yes
C2 C3 C4 121.8(5) 1_555 1_555 1_555 yes
C2 C3 H3 119.1 1_555 1_555 1_555 yes
C4 C3 H3 119.1 1_555 1_555 1_555 yes
C3 C4 C5 117.5(6) 1_555 1_555 1_555 yes
C3 C4 H4 121.2 1_555 1_555 1_555 yes
C5 C4 H4 121.2 1_555 1_555 1_555 yes
N1 C5 C4 119.8(5) 1_555 1_555 1_555 yes
N1 C5 C6 116.0(4) 1_555 1_555 1_555 yes
C4 C5 C6 124.1(5) 1_555 1_555 1_555 yes
N2 C6 C5 117.2(5) 1_555 1_555 1_555 yes
N2 C6 C7 121.0(5) 1_555 1_555 1_555 yes
C5 C6 C7 121.7(4) 1_555 1_555 1_555 yes
C6 C7 C8 118.9(6) 1_555 1_555 1_555 yes
C6 C7 H7 120.6 1_555 1_555 1_555 yes
C8 C7 H7 120.6 1_555 1_555 1_555 yes
C7 C8 C9 120.7(8) 1_555 1_555 1_555 yes
C7 C8 H8 119.6 1_555 1_555 1_555 yes
C9 C8 H8 119.6 1_555 1_555 1_555 yes
C8 C9 C10 122.5(7) 1_555 1_555 1_555 yes
C8 C9 H9 118.7 1_555 1_555 1_555 yes
C10 C9 H9 118.7 1_555 1_555 1_555 yes
N2 C10 C9 115.1(6) 1_555 1_555 1_555 yes
N2 C10 C11 117.4(6) 1_555 1_555 1_555 yes
C9 C10 C11 127.2(6) 1_555 1_555 1_555 yes
C10 C11 C12 109.7(8) 1_555 1_555 1_555 yes
C10 C11 C13A 114.2(9) 1_555 1_555 1_555 yes
C10 C11 C13B 95.5(9) 1_555 1_555 1_555 yes
C12 C11 C13A 119.5(10) 1_555 1_555 1_555 yes
C12 C11 C13B 102.1(10) 1_555 1_555 1_555 yes
C13A C11 C13B 36.1(12) 1_555 1_555 1_555 yes
C11 C13A C13B 76.6(20) 1_555 1_555 1_555 yes
C11 C13B C13A 67.2(17) 1_555 1_555 1_555 yes
AU C14 C15 70.2(3) 1_555 1_555 1_555 yes
AU C14 C16 111.4(4) 1_555 1_555 1_555 yes
AU C14 H14 117.3 1_555 1_555 1_555 yes
C15 C14 C16 126.3(5) 1_555 1_555 1_555 yes
C15 C14 H14 129.7 1_555 1_555 1_555 yes
C16 C14 H14 98.4 1_555 1_555 1_555 yes
AU C15 C14 71.5(3) 1_555 1_555 1_555 yes
AU C15 H15A 102.8 1_555 1_555 1_555 yes
AU C15 H15B 108.5 1_555 1_555 1_555 yes
C14 C15 H15A 121.4 1_555 1_555 1_555 yes
C14 C15 H15B 122.9 1_555 1_555 1_555 yes
H15A C15 H15B 114.3 1_555 1_555 1_555 yes
C14 C16 C17 122.2(4) 1_555 1_555 1_555 yes
C14 C16 C21 119.7(5) 1_555 1_555 1_555 yes
C17 C16 C21 118.1(4) 1_555 1_555 1_555 yes
C16 C17 C18 120.6(5) 1_555 1_555 1_555 yes
C16 C17 H17 119.7 1_555 1_555 1_555 yes
C18 C17 H17 119.7 1_555 1_555 1_555 yes
C17 C18 C19 121.0(6) 1_555 1_555 1_555 yes
C17 C18 H18 119.5 1_555 1_555 1_555 yes
C19 C18 H18 119.5 1_555 1_555 1_555 yes
C18 C19 C20 118.3(5) 1_555 1_555 1_555 yes
C18 C19 H19 120.9 1_555 1_555 1_555 yes
C20 C19 H19 120.9 1_555 1_555 1_555 yes
C19 C20 C21 121.2(6) 1_555 1_555 1_555 yes
C19 C20 H20 119.4 1_555 1_555 1_555 yes
C21 C20 H20 119.4 1_555 1_555 1_555 yes
C16 C21 C20 120.8(6) 1_555 1_555 1_555 yes
C16 C21 H21 119.6 1_555 1_555 1_555 yes
C20 C21 H21 119.6 1_555 1_555 1_555 yes
C22 N3 C23 69.0(23) 1_555 1_555 -1_665 yes
N3 C22 C22 130.9(35) 1_555 1_555 -1_665 yes
N3 C22 C23 156.7(31) 1_555 1_555 1_555 yes
N3 C22 C23 75.8(26) 1_555 1_555 -1_665 yes
C22 C22 C23 72.4(21) -1_665 1_555 1_555 yes
C22 C22 C23 55.1(20) -1_665 1_555 -1_665 yes
C23 C22 C23 127.4(21) 1_555 1_555 -1_665 yes
N3 C23 C22 87.7(21) -1_665 1_555 1_555 yes
N3 C23 C22 35.2(13) -1_665 1_555 -1_665 yes
C22 C23 C22 52.6(16) 1_555 1_555 -1_665 yes

loop_
_geom_bond_atom_site_label_1
_geom_bond_atom_site_label_2
_geom_bond_distance
_geom_bond_site_symmetry_1
_geom_bond_site_symmetry_2
_geom_bond_publ_flag
AU N1 2.150(3) 1_555 1_555 yes
AU N2 2.217(5) 1_555 1_555 yes
AU C14 2.114(6) 1_555 1_555 yes
AU C15 2.097(5) 1_555 1_555 yes
P F1 1.583(5) 1_555 1_555 yes
P F2 1.535(5) 1_555 1_555 yes
P F3 1.513(8) 1_555 1_555 yes
P F4 1.533(5) 1_555 1_555 yes
P F5 1.526(7) 1_555 1_555 yes
P F6 1.504(6) 1_555 1_555 yes
N1 C1 1.328(7) 1_555 1_555 yes
N1 C5 1.334(7) 1_555 1_555 yes
N2 C6 1.361(6) 1_555 1_555 yes
N2 C10 1.335(7) 1_555 1_555 yes
C1 C2 1.351(8) 1_555 1_555 yes
C1 H1 0.970 1_555 1_555 yes
C2 C3 1.357(11) 1_555 1_555 yes
C2 H2 0.970 1_555 1_555 yes
C3 C4 1.394(10) 1_555 1_555 yes
C3 H3 0.970 1_555 1_555 yes
C4 C5 1.427(6) 1_555 1_555 yes
C4 H4 0.970 1_555 1_555 yes
C5 C6 1.451(8) 1_555 1_555 yes
C6 C7 1.364(9) 1_555 1_555 yes
C7 C8 1.345(10) 1_555 1_555 yes
C7 H7 0.970 1_555 1_555 yes
C8 C9 1.292(11) 1_555 1_555 yes
C8 H8 0.970 1_555 1_555 yes
C9 C10 1.453(12) 1_555 1_555 yes
C9 H9 0.970 1_555 1_555 yes
C10 C11 1.580(11) 1_555 1_555 yes
C11 C12 1.547(15) 1_555 1_555 yes
C11 C13A 1.516(26) 1_555 1_555 yes
C11 C13B 1.599(19) 1_555 1_555 yes
C13A C13B 0.969(33) 1_555 1_555 yes
C14 C15 1.384(8) 1_555 1_555 yes
C14 C16 1.488(6) 1_555 1_555 yes
C14 H14 1.058 1_555 1_555 yes
C15 H15A 1.046 1_555 1_555 yes
C15 H15B 1.157 1_555 1_555 yes
C16 C17 1.387(7) 1_555 1_555 yes
C16 C21 1.375(7) 1_555 1_555 yes
C17 C18 1.391(6) 1_555 1_555 yes
C17 H17 0.970 1_555 1_555 yes
C18 C19 1.343(9) 1_555 1_555 yes
C18 H18 0.970 1_555 1_555 yes
C19 C20 1.402(10) 1_555 1_555 yes
C19 H19 0.970 1_555 1_555 yes
C20 C21 1.360(8) 1_555 1_555 yes
C20 H20 0.970 1_555 1_555 yes
C21 H21 0.970 1_555 1_555 yes
N3 C22 0.991(33) 1_555 1_555 yes
N3 C23 1.667(39) 1_555 -1_665 yes
C22 C22 1.338(25) 1_555 -1_665 yes
C22 C23 1.381(44) 1_555 1_555 yes
C22 C23 1.606(44) 1_555 -1_665 yes
